data_1574208
loop_
_publ_author_name
'Tomer, Kanishk'
'Schnakenburg, Gregor'
'Das, Ujjal'
'Filippou, Alexander C.'

_publ_section_title
;
 Metal--silicon triple bonds: reactivity of the silylidyne complexes
 [Cp*(CO)2M\\tb Si--Tbb] (M = Cr -- W)
;
_journal_issue 18
_journal_name_full 'Chemical Science'
_journal_page_first 7773
_journal_page_last 7793
_journal_paper_doi 10.1039/D5SC01063B
_journal_volume 16
_journal_year 2025
_chemical_formula_moiety 'C36 H64 O2 Si5 W'
_chemical_formula_sum 'C36 H64 O2 Si5 W'
_chemical_formula_weight 853.17
_chemical_name_systematic SH-50.03
_space_group_crystal_system triclinic
_space_group_IT_number 2
_space_group_name_Hall '-P 1'
_space_group_name_H-M_alt 'P -1'
_atom_sites_solution_hydrogens geom
_audit_creation_date 2024-11-05
_audit_creation_method
;
Olex2 1.5
(compiled 2024.02.16 svn.r378c4104 for OlexSys, GUI svn.r6928)
;
_audit_update_record
;
2025-02-04 deposited with the CCDC.	2025-03-24 downloaded from the CCDC.
;
_cell_angle_alpha 75.7391(15)
_cell_angle_beta 73.0022(15)
_cell_angle_gamma 83.4120(15)
_cell_formula_units_Z 2
_cell_length_a 11.5444(3)
_cell_length_b 12.8236(4)
_cell_length_c 15.6549(5)
_cell_measurement_reflns_used 9917
_cell_measurement_temperature 100
_cell_measurement_theta_max 29.85
_cell_measurement_theta_min 2.41
_cell_volume 2145.74(11)
_computing_cell_refinement 'SAINT v8.34A (Bruker, 2013)'
_computing_data_reduction 'SAINT v8.34A (Bruker, 2013)'
_computing_molecular_graphics 'Olex2 1.5 (Dolomanov et al., 2009)'
_computing_publication_material 'Olex2 1.5 (Dolomanov et al., 2009)'
_computing_structure_refinement 'XL  (Sheldrick, 2008)'
_computing_structure_solution 'XS (Sheldrick, 2008)'
_diffrn_ambient_temperature 100.00
_diffrn_detector_area_resol_mean 8
_diffrn_measured_fraction_theta_full 0.993
_diffrn_measured_fraction_theta_max 0.992
_diffrn_measurement_device_type 'Bruker X8-KappaApexII'
_diffrn_measurement_method 'fine slicing \w and \f scans'
_diffrn_radiation_type MoK\a
_diffrn_radiation_wavelength 0.71073
_diffrn_reflns_av_R_equivalents 0.0320
_diffrn_reflns_av_unetI/netI 0.0464
_diffrn_reflns_Laue_measured_fraction_full 0.993
_diffrn_reflns_Laue_measured_fraction_max 0.992
_diffrn_reflns_limit_h_max 13
_diffrn_reflns_limit_h_min -15
_diffrn_reflns_limit_k_max 16
_diffrn_reflns_limit_k_min -16
_diffrn_reflns_limit_l_max 20
_diffrn_reflns_limit_l_min -20
_diffrn_reflns_number 24355
_diffrn_reflns_point_group_measured_fraction_full 0.993
_diffrn_reflns_point_group_measured_fraction_max 0.992
_diffrn_reflns_theta_full 26.000
_diffrn_reflns_theta_max 28.000
_diffrn_reflns_theta_min 3.480
_exptl_absorpt_coefficient_mu 2.859
_exptl_absorpt_correction_T_max 0.7460
_exptl_absorpt_correction_T_min 0.6558
_exptl_absorpt_correction_type empirical
_exptl_absorpt_process_details
;
SADABS-2014/5 (Bruker,2014/5) was used for absorption correction.
wR2(int) was 0.0811 before and 0.0408 after correction.
The Ratio of minimum to maximum transmission is 0.8791.
The \l/2 correction factor is 0.00150.
;
_exptl_crystal_colour 'clear red'
_exptl_crystal_colour_lustre clear
_exptl_crystal_colour_primary red
_exptl_crystal_density_diffrn 1.320
_exptl_crystal_description block
_exptl_crystal_F_000 880
_exptl_crystal_size_max 0.1
_exptl_crystal_size_mid 0.06
_exptl_crystal_size_min 0.05
_refine_diff_density_max 0.744
_refine_diff_density_min -0.691
_refine_diff_density_rms 0.101
_refine_ls_extinction_method none
_refine_ls_goodness_of_fit_ref 1.013
_refine_ls_hydrogen_treatment constr
_refine_ls_matrix_type full
_refine_ls_number_parameters 417
_refine_ls_number_reflns 10267
_refine_ls_number_restraints 0
_refine_ls_restrained_S_all 1.013
_refine_ls_R_factor_all 0.0328
_refine_ls_R_factor_gt 0.0261
_refine_ls_shift/su_max 0.005
_refine_ls_shift/su_mean 0.000
_refine_ls_structure_factor_coef Fsqd
_refine_ls_weighting_details 'w=1/[\s^2^(Fo^2^)+(0.0195P)^2^] where P=(Fo^2^+2Fc^2^)/3'
_refine_ls_weighting_scheme calc
_refine_ls_wR_factor_gt 0.0488
_refine_ls_wR_factor_ref 0.0509
_reflns_Friedel_coverage 0.000
_reflns_number_gt 9137
_reflns_number_total 10267
_reflns_threshold_expression 'I > 2\s(I)'
_cod_data_source_file d5sc01063b2.cif
_cod_data_source_block 1-W
_cod_depositor_comments 'Adding full bibliography for 1574207--1574214.cif.'
_cod_database_code 1574208
_shelx_shelxl_version_number 2019/1
_shelx_space_group_comment
;
The symmetry employed for this shelxl refinement is uniquely defined
by the following loop, which should always be used as a source of
symmetry information in preference to the above space-group names.
They are only intended as comments.
;
_shelx_estimated_absorpt_t_max 0.870
_shelx_estimated_absorpt_t_min 0.763
_olex2_refinement_description
;
1. Fixed Uiso
 At 1.2 times of:
  All C(H) groups
 At 1.5 times of:
  All C(H,H,H) groups
2.a Ternary CH refined with riding coordinates:
 C7(H7), C18(H18)
2.b Aromatic/amide H refined with riding coordinates:
 C3(H3), C5(H5)
2.c Idealised Me refined as rotating group:
 C8(H8A,H8B,H8C), C9(H9A,H9B,H9C), C10(H10A,H10B,H10C), C11(H11A,H11B,H11C),
 C12(H12A,H12B,H12C), C13(H13A,H13B,H13C), C15(H15A,H15B,H15C), C16(H16A,H16B,
 H16C), C17(H17A,H17B,H17C), C19(H19A,H19B,H19C), C20(H20A,H20B,H20C), C21(H21A,
 H21B,H21C), C22(H22A,H22B,H22C), C23(H23A,H23B,H23C), C24(H24A,H24B,H24C),
 C30(H30A,H30B,H30C), C31(H31A,H31B,H31C), C32(H32A,H32B,H32C), C33(H33A,H33B,
 H33C), C34(H34A,H34B,H34C)
;
_olex2_submission_special_instructions 'No special instructions were received'

loop_
_space_group_symop_operation_xyz
'x, y, z'
'-x, -y, -z'

loop_
_atom_site_label
_atom_site_type_symbol
_atom_site_fract_x
_atom_site_fract_y
_atom_site_fract_z
_atom_site_U_iso_or_equiv
_atom_site_adp_type
_atom_site_occupancy
_atom_site_site_symmetry_order
_atom_site_calc_flag
_atom_site_refinement_flags_posn
_atom_site_refinement_flags_adp
_atom_site_refinement_flags_occupancy
_atom_site_disorder_assembly
_atom_site_disorder_group
W W 0.85894(2) 0.98543(2) 0.75291(2) 0.01281(3) Uani 1 1 d . . . . .
Si1 Si 0.72310(6) 1.12538(5) 0.74803(5) 0.01308(14) Uani 1 1 d . . . . .
Si2 Si 0.33232(6) 1.08316(5) 0.83035(5) 0.01614(14) Uani 1 1 d . . . . .
Si3 Si 0.44616(6) 1.15927(5) 0.60403(5) 0.01623(14) Uani 1 1 d . . . . .
Si4 Si 0.75491(6) 1.36721(5) 0.89936(5) 0.01747(15) Uani 1 1 d . . . . .
Si5 Si 0.87741(6) 1.43545(5) 0.67528(5) 0.01642(14) Uani 1 1 d . . . . .
O1 O 1.06755(17) 1.13517(15) 0.62885(14) 0.0331(5) Uani 1 1 d . . . . .
O2 O 0.89707(18) 1.03880(15) 0.92664(13) 0.0315(5) Uani 1 1 d . . . . .
C1 C 0.6182(2) 1.24580(17) 0.74978(15) 0.0119(5) Uani 1 1 d . . . . .
C2 C 0.5017(2) 1.24270(17) 0.73719(15) 0.0120(5) Uani 1 1 d . . . . .
C3 C 0.4252(2) 1.33465(17) 0.73794(16) 0.0137(5) Uani 1 1 d . . . . .
H3 H 0.347300 1.332653 0.729569 0.016 Uiso 1 1 calc R U . . .
C4 C 0.4588(2) 1.43011(18) 0.75059(16) 0.0144(5) Uani 1 1 d . . . . .
C5 C 0.5724(2) 1.43142(18) 0.76300(16) 0.0149(5) Uani 1 1 d . . . . .
H5 H 0.596480 1.495810 0.771299 0.018 Uiso 1 1 calc R U . . .
C6 C 0.6530(2) 1.34128(17) 0.76376(15) 0.0119(5) Uani 1 1 d . . . . .
C7 C 0.4576(2) 1.14183(17) 0.72505(16) 0.0125(5) Uani 1 1 d . . . . .
H7 H 0.527308 1.088333 0.728073 0.015 Uiso 1 1 calc R U . . .
C8 C 0.1879(2) 1.1670(2) 0.84313(19) 0.0267(6) Uani 1 1 d . . . . .
H8A H 0.200175 1.235755 0.855205 0.040 Uiso 1 1 calc R U . . .
H8B H 0.124783 1.128833 0.894356 0.040 Uiso 1 1 calc R U . . .
H8C H 0.162929 1.180345 0.786561 0.040 Uiso 1 1 calc R U . . .
C9 C 0.3952(2) 1.0707(2) 0.92953(18) 0.0248(6) Uani 1 1 d . . . . .
H9A H 0.468293 1.022839 0.922710 0.037 Uiso 1 1 calc R U . . .
H9B H 0.334614 1.040638 0.986484 0.037 Uiso 1 1 calc R U . . .
H9C H 0.415731 1.141909 0.931538 0.037 Uiso 1 1 calc R U . . .
C10 C 0.2945(3) 0.9468(2) 0.8271(2) 0.0297(7) Uani 1 1 d . . . . .
H10A H 0.249710 0.953823 0.781439 0.045 Uiso 1 1 calc R U . . .
H10B H 0.244505 0.911931 0.887551 0.045 Uiso 1 1 calc R U . . .
H10C H 0.369519 0.903040 0.810578 0.045 Uiso 1 1 calc R U . . .
C11 C 0.6040(2) 1.1794(2) 0.52769(18) 0.0225(6) Uani 1 1 d . . . . .
H11A H 0.634470 1.244428 0.534303 0.034 Uiso 1 1 calc R U . . .
H11B H 0.603700 1.187475 0.463860 0.034 Uiso 1 1 calc R U . . .
H11C H 0.656528 1.116927 0.544922 0.034 Uiso 1 1 calc R U . . .
C12 C 0.3833(2) 1.0368(2) 0.59320(19) 0.0236(6) Uani 1 1 d . . . . .
H12A H 0.429943 0.972560 0.615905 0.035 Uiso 1 1 calc R U . . .
H12B H 0.388846 1.041661 0.528680 0.035 Uiso 1 1 calc R U . . .
H12C H 0.298257 1.031911 0.629317 0.035 Uiso 1 1 calc R U . . .
C13 C 0.3483(3) 1.2776(2) 0.56604(19) 0.0270(6) Uani 1 1 d . . . . .
H13A H 0.266493 1.271768 0.608211 0.040 Uiso 1 1 calc R U . . .
H13B H 0.344299 1.279066 0.504079 0.040 Uiso 1 1 calc R U . . .
H13C H 0.382708 1.344046 0.565911 0.040 Uiso 1 1 calc R U . . .
C14 C 0.3685(2) 1.52772(19) 0.75135(18) 0.0194(5) Uani 1 1 d . . . . .
C15 C 0.2517(2) 1.4953(2) 0.82828(19) 0.0265(6) Uani 1 1 d . . . . .
H15A H 0.215297 1.437335 0.815751 0.040 Uiso 1 1 calc R U . . .
H15B H 0.194269 1.557746 0.830953 0.040 Uiso 1 1 calc R U . . .
H15C H 0.271286 1.470355 0.887065 0.040 Uiso 1 1 calc R U . . .
C16 C 0.3385(2) 1.56130(19) 0.65843(19) 0.0249(6) Uani 1 1 d . . . . .
H16A H 0.412870 1.580925 0.609296 0.037 Uiso 1 1 calc R U . . .
H16B H 0.280278 1.623259 0.658779 0.037 Uiso 1 1 calc R U . . .
H16C H 0.303228 1.501073 0.648103 0.037 Uiso 1 1 calc R U . . .
C17 C 0.4175(3) 1.6239(2) 0.7682(2) 0.0381(8) Uani 1 1 d . . . . .
H17A H 0.435759 1.603931 0.827598 0.057 Uiso 1 1 calc R U . . .
H17B H 0.356603 1.683846 0.768243 0.057 Uiso 1 1 calc R U . . .
H17C H 0.491603 1.645914 0.719525 0.057 Uiso 1 1 calc R U . . .
C18 C 0.7751(2) 1.34792(18) 0.77946(16) 0.0137(5) Uani 1 1 d . . . . .
H18 H 0.813120 1.273666 0.780556 0.016 Uiso 1 1 calc R U . . .
C19 C 0.8982(3) 1.3318(3) 0.9332(2) 0.0425(8) Uani 1 1 d . . . . .
H19A H 0.929294 1.260275 0.922753 0.064 Uiso 1 1 calc R U . . .
H19B H 0.882758 1.331226 0.998285 0.064 Uiso 1 1 calc R U . . .
H19C H 0.958183 1.385114 0.896447 0.064 Uiso 1 1 calc R U . . .
C20 C 0.6372(3) 1.2736(2) 0.9781(2) 0.0405(8) Uani 1 1 d . . . . .
H20A H 0.558863 1.296621 0.965325 0.061 Uiso 1 1 calc R U . . .
H20B H 0.630821 1.274528 1.041732 0.061 Uiso 1 1 calc R U . . .
H20C H 0.660006 1.200433 0.968674 0.061 Uiso 1 1 calc R U . . .
C21 C 0.7029(4) 1.5067(2) 0.9131(2) 0.0483(10) Uani 1 1 d . . . . .
H21A H 0.760167 1.557905 0.868475 0.072 Uiso 1 1 calc R U . . .
H21B H 0.698862 1.512203 0.975292 0.072 Uiso 1 1 calc R U . . .
H21C H 0.622373 1.523277 0.902905 0.072 Uiso 1 1 calc R U . . .
C22 C 0.8766(3) 1.3829(2) 0.57442(19) 0.0382(8) Uani 1 1 d . . . . .
H22A H 0.896992 1.305360 0.586090 0.057 Uiso 1 1 calc R U . . .
H22B H 0.936492 1.419747 0.519935 0.057 Uiso 1 1 calc R U . . .
H22C H 0.795820 1.396122 0.564263 0.057 Uiso 1 1 calc R U . . .
C23 C 0.8260(3) 1.5804(2) 0.6547(2) 0.0390(8) Uani 1 1 d . . . . .
H23A H 0.744323 1.587520 0.646473 0.059 Uiso 1 1 calc R U . . .
H23B H 0.881898 1.620577 0.599480 0.059 Uiso 1 1 calc R U . . .
H23C H 0.824841 1.609225 0.707432 0.059 Uiso 1 1 calc R U . . .
C24 C 1.0340(3) 1.4223(3) 0.6877(2) 0.0440(9) Uani 1 1 d . . . . .
H24A H 1.037571 1.461106 0.733388 0.066 Uiso 1 1 calc R U . . .
H24B H 1.090416 1.452747 0.628604 0.066 Uiso 1 1 calc R U . . .
H24C H 1.056477 1.345965 0.707504 0.066 Uiso 1 1 calc R U . . .
C25 C 0.9654(2) 0.81935(17) 0.75488(18) 0.0184(5) Uani 1 1 d . . . . .
C26 C 0.8546(2) 0.80258(18) 0.82621(17) 0.0179(5) Uani 1 1 d . . . . .
C27 C 0.7574(2) 0.82482(18) 0.78477(19) 0.0197(6) Uani 1 1 d . . . . .
C28 C 0.8089(2) 0.85501(18) 0.68769(18) 0.0215(6) Uani 1 1 d . . . . .
C29 C 0.9363(2) 0.85086(18) 0.66943(18) 0.0211(6) Uani 1 1 d . . . . .
C30 C 1.0904(3) 0.7921(2) 0.7671(2) 0.0379(8) Uani 1 1 d . . . . .
H30A H 1.148533 0.838237 0.717732 0.057 Uiso 1 1 calc R U . . .
H30B H 1.112559 0.716441 0.765252 0.057 Uiso 1 1 calc R U . . .
H30C H 1.091705 0.803853 0.826353 0.057 Uiso 1 1 calc R U . . .
C31 C 0.8451(3) 0.7585(2) 0.92653(19) 0.0342(7) Uani 1 1 d . . . . .
H31A H 0.902752 0.793582 0.944281 0.051 Uiso 1 1 calc R U . . .
H31B H 0.863963 0.680663 0.937490 0.051 Uiso 1 1 calc R U . . .
H31C H 0.762571 0.772578 0.963016 0.051 Uiso 1 1 calc R U . . .
C32 C 0.6260(2) 0.8108(2) 0.8327(2) 0.0365(8) Uani 1 1 d . . . . .
H32A H 0.608685 0.824144 0.894280 0.055 Uiso 1 1 calc R U . . .
H32B H 0.605671 0.737169 0.837219 0.055 Uiso 1 1 calc R U . . .
H32C H 0.577334 0.862016 0.797905 0.055 Uiso 1 1 calc R U . . .
C33 C 0.7391(3) 0.8755(2) 0.6173(2) 0.0383(8) Uani 1 1 d . . . . .
H33A H 0.658312 0.906887 0.642007 0.058 Uiso 1 1 calc R U . . .
H33B H 0.731104 0.807447 0.602152 0.058 Uiso 1 1 calc R U . . .
H33C H 0.782338 0.925632 0.561905 0.058 Uiso 1 1 calc R U . . .
C34 C 1.0281(3) 0.8634(2) 0.5768(2) 0.0394(8) Uani 1 1 d . . . . .
H34A H 0.990906 0.905464 0.529472 0.059 Uiso 1 1 calc R U . . .
H34B H 1.055388 0.792090 0.564103 0.059 Uiso 1 1 calc R U . . .
H34C H 1.097749 0.900640 0.576585 0.059 Uiso 1 1 calc R U . . .
C35 C 0.9872(2) 1.08235(19) 0.67599(18) 0.0213(6) Uani 1 1 d . . . . .
C36 C 0.8826(2) 1.02301(19) 0.86096(18) 0.0207(6) Uani 1 1 d . . . . .

loop_
_atom_site_aniso_label
_atom_site_aniso_U_11
_atom_site_aniso_U_22
_atom_site_aniso_U_33
_atom_site_aniso_U_23
_atom_site_aniso_U_13
_atom_site_aniso_U_12
W 0.01193(5) 0.00977(5) 0.01723(6) -0.00401(4) -0.00472(4) 0.00153(3)
Si1 0.0126(3) 0.0100(3) 0.0172(4) -0.0037(3) -0.0048(3) 0.0006(2)
Si2 0.0144(4) 0.0159(3) 0.0184(4) -0.0023(3) -0.0056(3) -0.0025(3)
Si3 0.0181(4) 0.0159(3) 0.0174(4) -0.0066(3) -0.0070(3) 0.0004(3)
Si4 0.0199(4) 0.0169(3) 0.0176(4) -0.0044(3) -0.0082(3) 0.0005(3)
Si5 0.0143(4) 0.0151(3) 0.0185(4) -0.0010(3) -0.0041(3) -0.0021(3)
O1 0.0232(11) 0.0324(11) 0.0381(13) -0.0039(9) -0.0002(10) -0.0098(9)
O2 0.0384(13) 0.0383(11) 0.0233(11) -0.0096(9) -0.0113(10) -0.0098(9)
C1 0.0135(12) 0.0108(11) 0.0110(12) -0.0014(9) -0.0037(10) 0.0000(9)
C2 0.0139(12) 0.0123(11) 0.0094(12) -0.0018(9) -0.0027(10) -0.0019(9)
C3 0.0105(12) 0.0150(11) 0.0155(13) -0.0018(9) -0.0055(10) 0.0008(9)
C4 0.0149(13) 0.0137(11) 0.0142(13) -0.0029(9) -0.0047(10) 0.0016(9)
C5 0.0165(13) 0.0120(11) 0.0167(13) -0.0052(10) -0.0035(10) -0.0007(9)
C6 0.0115(12) 0.0133(11) 0.0105(12) -0.0016(9) -0.0030(10) -0.0018(9)
C7 0.0117(12) 0.0112(11) 0.0166(13) -0.0049(9) -0.0068(10) 0.0036(9)
C8 0.0141(14) 0.0283(14) 0.0300(16) 0.0027(12) -0.0023(12) 0.0001(11)
C9 0.0234(15) 0.0315(15) 0.0192(14) -0.0040(12) -0.0051(12) -0.0049(11)
C10 0.0314(17) 0.0229(14) 0.0332(17) -0.0013(12) -0.0068(14) -0.0111(12)
C11 0.0259(15) 0.0211(13) 0.0196(14) -0.0047(11) -0.0040(12) -0.0032(11)
C12 0.0228(15) 0.0281(14) 0.0271(15) -0.0149(12) -0.0106(12) -0.0007(11)
C13 0.0342(17) 0.0266(14) 0.0251(16) -0.0080(12) -0.0167(13) 0.0064(12)
C14 0.0173(14) 0.0133(11) 0.0305(15) -0.0085(11) -0.0105(12) 0.0067(9)
C15 0.0231(15) 0.0277(14) 0.0280(16) -0.0114(12) -0.0063(13) 0.0114(11)
C16 0.0253(15) 0.0171(13) 0.0287(16) -0.0009(11) -0.0086(13) 0.0076(11)
C17 0.0312(17) 0.0184(14) 0.077(3) -0.0241(15) -0.0272(17) 0.0107(12)
C18 0.0136(12) 0.0124(11) 0.0163(13) -0.0034(9) -0.0054(10) -0.0008(9)
C19 0.0332(19) 0.071(2) 0.0331(19) -0.0189(17) -0.0207(15) 0.0054(16)
C20 0.045(2) 0.053(2) 0.0207(17) -0.0010(14) -0.0046(15) -0.0193(16)
C21 0.090(3) 0.0325(17) 0.036(2) -0.0195(15) -0.037(2) 0.0172(17)
C22 0.051(2) 0.0410(18) 0.0201(16) -0.0045(13) -0.0013(15) -0.0189(15)
C23 0.0380(19) 0.0204(14) 0.041(2) 0.0072(13) 0.0042(15) -0.0006(13)
C24 0.0182(16) 0.060(2) 0.043(2) 0.0152(17) -0.0109(15) -0.0100(14)
C25 0.0172(13) 0.0086(11) 0.0303(15) -0.0066(10) -0.0081(12) 0.0045(9)
C26 0.0240(14) 0.0100(11) 0.0217(14) -0.0044(10) -0.0092(12) 0.0004(9)
C27 0.0180(14) 0.0078(11) 0.0346(16) -0.0084(11) -0.0062(12) -0.0007(9)
C28 0.0328(16) 0.0089(11) 0.0301(16) -0.0084(11) -0.0180(13) 0.0031(10)
C29 0.0267(15) 0.0133(12) 0.0212(14) -0.0083(10) -0.0012(12) 0.0030(10)
C30 0.0251(17) 0.0234(15) 0.073(2) -0.0166(15) -0.0245(17) 0.0084(12)
C31 0.055(2) 0.0208(14) 0.0263(17) -0.0017(12) -0.0151(15) 0.0021(13)
C32 0.0197(16) 0.0210(14) 0.065(2) -0.0107(14) -0.0031(15) -0.0041(11)
C33 0.061(2) 0.0214(14) 0.050(2) -0.0130(14) -0.0414(18) 0.0076(14)
C34 0.053(2) 0.0269(15) 0.0282(18) -0.0112(13) 0.0077(15) 0.0015(14)
C35 0.0232(15) 0.0179(13) 0.0254(15) -0.0091(11) -0.0088(12) 0.0027(11)
C36 0.0231(15) 0.0141(12) 0.0240(15) -0.0026(11) -0.0059(12) -0.0020(10)

loop_
_atom_type_symbol
_atom_type_description
_atom_type_scat_dispersion_real
_atom_type_scat_dispersion_imag
_atom_type_scat_source
C C 0.0033 0.0016 'International Tables Vol C Tables 4.2.6.8 and 6.1.1.4'
H H 0.0000 0.0000 'International Tables Vol C Tables 4.2.6.8 and 6.1.1.4'
O O 0.0106 0.0060 'International Tables Vol C Tables 4.2.6.8 and 6.1.1.4'
Si Si 0.0817 0.0704 'International Tables Vol C Tables 4.2.6.8 and 6.1.1.4'
W W -0.8490 6.8722 'International Tables Vol C Tables 4.2.6.8 and 6.1.1.4'

loop_
_geom_angle_atom_site_label_1
_geom_angle_atom_site_label_2
_geom_angle_atom_site_label_3
_geom_angle
_geom_angle_site_symmetry_1
_geom_angle_site_symmetry_3
_geom_angle_publ_flag
Si1 W C25 167.11(6) . . ?
Si1 W C26 135.93(7) . . ?
Si1 W C27 108.83(6) . . ?
Si1 W C28 109.54(7) . . ?
Si1 W C29 136.96(7) . . ?
C25 W C26 35.59(9) . . ?
C25 W C27 58.84(8) . . ?
C25 W C28 58.53(9) . . ?
C25 W C29 35.38(9) . . ?
C26 W C27 35.19(9) . . ?
C26 W C28 58.60(9) . . ?
C26 W C29 58.83(9) . . ?
C27 W C28 35.27(9) . . ?
C29 W C27 58.52(9) . . ?
C29 W C28 34.80(9) . . ?
C35 W Si1 89.42(7) . . ?
C35 W C25 100.45(9) . . ?
C35 W C26 134.54(10) . . ?
C35 W C27 150.52(10) . . ?
C35 W C28 117.38(10) . . ?
C35 W C29 92.27(9) . . ?
C35 W C36 88.54(11) . . ?
C36 W Si1 86.97(7) . . ?
C36 W C25 101.44(10) . . ?
C36 W C26 90.66(9) . . ?
C36 W C27 114.66(10) . . ?
C36 W C28 148.45(10) . . ?
C36 W C29 136.06(10) . . ?
C1 Si1 W 174.88(8) . . ?
C8 Si2 C7 113.42(11) . . ?
C8 Si2 C10 106.40(13) . . ?
C9 Si2 C7 105.29(11) . . ?
C9 Si2 C8 111.32(13) . . ?
C9 Si2 C10 108.94(13) . . ?
C10 Si2 C7 111.49(12) . . ?
C11 Si3 C7 105.96(11) . . ?
C12 Si3 C7 109.89(11) . . ?
C12 Si3 C11 111.15(12) . . ?
C12 Si3 C13 107.30(12) . . ?
C13 Si3 C7 114.57(11) . . ?
C13 Si3 C11 107.99(12) . . ?
C19 Si4 C18 110.78(13) . . ?
C19 Si4 C20 108.81(15) . . ?
C19 Si4 C21 108.54(16) . . ?
C20 Si4 C18 106.73(12) . . ?
C20 Si4 C21 108.19(16) . . ?
C21 Si4 C18 113.65(12) . . ?
C22 Si5 C18 106.58(12) . . ?
C23 Si5 C18 113.74(12) . . ?
C23 Si5 C22 108.25(15) . . ?
C24 Si5 C18 109.33(12) . . ?
C24 Si5 C22 109.38(16) . . ?
C24 Si5 C23 109.46(15) . . ?
C2 C1 Si1 119.95(16) . . ?
C6 C1 Si1 120.43(18) . . ?
C6 C1 C2 119.6(2) . . ?
C1 C2 C7 122.1(2) . . ?
C3 C2 C1 118.7(2) . . ?
C3 C2 C7 119.2(2) . . ?
C2 C3 H3 118.8 . . ?
C2 C3 C4 122.4(2) . . ?
C4 C3 H3 118.8 . . ?
C3 C4 C14 119.1(2) . . ?
C5 C4 C3 118.0(2) . . ?
C5 C4 C14 122.9(2) . . ?
C4 C5 H5 118.8 . . ?
C4 C5 C6 122.3(2) . . ?
C6 C5 H5 118.8 . . ?
C1 C6 C18 121.6(2) . . ?
C5 C6 C1 118.9(2) . . ?
C5 C6 C18 119.43(19) . . ?
Si2 C7 H7 103.5 . . ?
Si3 C7 Si2 122.70(12) . . ?
Si3 C7 H7 103.5 . . ?
C2 C7 Si2 110.29(15) . . ?
C2 C7 Si3 110.96(15) . . ?
C2 C7 H7 103.5 . . ?
Si2 C8 H8A 109.5 . . ?
Si2 C8 H8B 109.5 . . ?
Si2 C8 H8C 109.5 . . ?
H8A C8 H8B 109.5 . . ?
H8A C8 H8C 109.5 . . ?
H8B C8 H8C 109.5 . . ?
Si2 C9 H9A 109.5 . . ?
Si2 C9 H9B 109.5 . . ?
Si2 C9 H9C 109.5 . . ?
H9A C9 H9B 109.5 . . ?
H9A C9 H9C 109.5 . . ?
H9B C9 H9C 109.5 . . ?
Si2 C10 H10A 109.5 . . ?
Si2 C10 H10B 109.5 . . ?
Si2 C10 H10C 109.5 . . ?
H10A C10 H10B 109.5 . . ?
H10A C10 H10C 109.5 . . ?
H10B C10 H10C 109.5 . . ?
Si3 C11 H11A 109.5 . . ?
Si3 C11 H11B 109.5 . . ?
Si3 C11 H11C 109.5 . . ?
H11A C11 H11B 109.5 . . ?
H11A C11 H11C 109.5 . . ?
H11B C11 H11C 109.5 . . ?
Si3 C12 H12A 109.5 . . ?
Si3 C12 H12B 109.5 . . ?
Si3 C12 H12C 109.5 . . ?
H12A C12 H12B 109.5 . . ?
H12A C12 H12C 109.5 . . ?
H12B C12 H12C 109.5 . . ?
Si3 C13 H13A 109.5 . . ?
Si3 C13 H13B 109.5 . . ?
Si3 C13 H13C 109.5 . . ?
H13A C13 H13B 109.5 . . ?
H13A C13 H13C 109.5 . . ?
H13B C13 H13C 109.5 . . ?
C4 C14 C15 108.6(2) . . ?
C4 C14 C16 109.2(2) . . ?
C15 C14 C16 109.3(2) . . ?
C17 C14 C4 112.6(2) . . ?
C17 C14 C15 108.4(2) . . ?
C17 C14 C16 108.7(2) . . ?
C14 C15 H15A 109.5 . . ?
C14 C15 H15B 109.5 . . ?
C14 C15 H15C 109.5 . . ?
H15A C15 H15B 109.5 . . ?
H15A C15 H15C 109.5 . . ?
H15B C15 H15C 109.5 . . ?
C14 C16 H16A 109.5 . . ?
C14 C16 H16B 109.5 . . ?
C14 C16 H16C 109.5 . . ?
H16A C16 H16B 109.5 . . ?
H16A C16 H16C 109.5 . . ?
H16B C16 H16C 109.5 . . ?
C14 C17 H17A 109.5 . . ?
C14 C17 H17B 109.5 . . ?
C14 C17 H17C 109.5 . . ?
H17A C17 H17B 109.5 . . ?
H17A C17 H17C 109.5 . . ?
H17B C17 H17C 109.5 . . ?
Si4 C18 H18 104.3 . . ?
Si5 C18 Si4 121.47(12) . . ?
Si5 C18 H18 104.3 . . ?
C6 C18 Si4 110.42(16) . . ?
C6 C18 Si5 110.37(16) . . ?
C6 C18 H18 104.3 . . ?
Si4 C19 H19A 109.5 . . ?
Si4 C19 H19B 109.5 . . ?
Si4 C19 H19C 109.5 . . ?
H19A C19 H19B 109.5 . . ?
H19A C19 H19C 109.5 . . ?
H19B C19 H19C 109.5 . . ?
Si4 C20 H20A 109.5 . . ?
Si4 C20 H20B 109.5 . . ?
Si4 C20 H20C 109.5 . . ?
H20A C20 H20B 109.5 . . ?
H20A C20 H20C 109.5 . . ?
H20B C20 H20C 109.5 . . ?
Si4 C21 H21A 109.5 . . ?
Si4 C21 H21B 109.5 . . ?
Si4 C21 H21C 109.5 . . ?
H21A C21 H21B 109.5 . . ?
H21A C21 H21C 109.5 . . ?
H21B C21 H21C 109.5 . . ?
Si5 C22 H22A 109.5 . . ?
Si5 C22 H22B 109.5 . . ?
Si5 C22 H22C 109.5 . . ?
H22A C22 H22B 109.5 . . ?
H22A C22 H22C 109.5 . . ?
H22B C22 H22C 109.5 . . ?
Si5 C23 H23A 109.5 . . ?
Si5 C23 H23B 109.5 . . ?
Si5 C23 H23C 109.5 . . ?
H23A C23 H23B 109.5 . . ?
H23A C23 H23C 109.5 . . ?
H23B C23 H23C 109.5 . . ?
Si5 C24 H24A 109.5 . . ?
Si5 C24 H24B 109.5 . . ?
Si5 C24 H24C 109.5 . . ?
H24A C24 H24B 109.5 . . ?
H24A C24 H24C 109.5 . . ?
H24B C24 H24C 109.5 . . ?
C26 C25 W 72.59(13) . . ?
C26 C25 C30 125.6(3) . . ?
C29 C25 W 73.29(13) . . ?
C29 C25 C26 108.0(2) . . ?
C29 C25 C30 125.8(2) . . ?
C30 C25 W 126.88(17) . . ?
C25 C26 W 71.82(13) . . ?
C25 C26 C31 125.1(2) . . ?
C27 C26 W 73.11(13) . . ?
C27 C26 C25 107.9(2) . . ?
C27 C26 C31 126.7(2) . . ?
C31 C26 W 125.26(16) . . ?
C26 C27 W 71.70(13) . . ?
C26 C27 C28 107.6(2) . . ?
C26 C27 C32 126.5(3) . . ?
C28 C27 W 72.45(13) . . ?
C28 C27 C32 125.7(3) . . ?
C32 C27 W 125.07(16) . . ?
C27 C28 W 72.28(13) . . ?
C27 C28 C33 125.3(3) . . ?
C29 C28 W 72.41(14) . . ?
C29 C28 C27 108.5(2) . . ?
C29 C28 C33 125.9(3) . . ?
C33 C28 W 126.29(16) . . ?
C25 C29 W 71.32(13) . . ?
C25 C29 C34 124.6(3) . . ?
C28 C29 W 72.79(13) . . ?
C28 C29 C25 108.0(2) . . ?
C28 C29 C34 127.0(3) . . ?
C34 C29 W 127.23(17) . . ?
C25 C30 H30A 109.5 . . ?
C25 C30 H30B 109.5 . . ?
C25 C30 H30C 109.5 . . ?
H30A C30 H30B 109.5 . . ?
H30A C30 H30C 109.5 . . ?
H30B C30 H30C 109.5 . . ?
C26 C31 H31A 109.5 . . ?
C26 C31 H31B 109.5 . . ?
C26 C31 H31C 109.5 . . ?
H31A C31 H31B 109.5 . . ?
H31A C31 H31C 109.5 . . ?
H31B C31 H31C 109.5 . . ?
C27 C32 H32A 109.5 . . ?
C27 C32 H32B 109.5 . . ?
C27 C32 H32C 109.5 . . ?
H32A C32 H32B 109.5 . . ?
H32A C32 H32C 109.5 . . ?
H32B C32 H32C 109.5 . . ?
C28 C33 H33A 109.5 . . ?
C28 C33 H33B 109.5 . . ?
C28 C33 H33C 109.5 . . ?
H33A C33 H33B 109.5 . . ?
H33A C33 H33C 109.5 . . ?
H33B C33 H33C 109.5 . . ?
C29 C34 H34A 109.5 . . ?
C29 C34 H34B 109.5 . . ?
C29 C34 H34C 109.5 . . ?
H34A C34 H34B 109.5 . . ?
H34A C34 H34C 109.5 . . ?
H34B C34 H34C 109.5 . . ?
O1 C35 W 176.2(2) . . ?
O2 C36 W 176.0(2) . . ?

loop_
_geom_bond_atom_site_label_1
_geom_bond_atom_site_label_2
_geom_bond_distance
_geom_bond_site_symmetry_2
_geom_bond_publ_flag
W Si1 2.2455(6) . ?
W C25 2.332(2) . ?
W C26 2.342(2) . ?
W C27 2.360(2) . ?
W C28 2.363(2) . ?
W C29 2.358(2) . ?
W C35 1.957(3) . ?
W C36 1.967(3) . ?
Si1 C1 1.851(2) . ?
Si2 C7 1.903(2) . ?
Si2 C8 1.864(3) . ?
Si2 C9 1.863(3) . ?
Si2 C10 1.866(3) . ?
Si3 C7 1.894(2) . ?
Si3 C11 1.870(3) . ?
Si3 C12 1.867(2) . ?
Si3 C13 1.867(3) . ?
Si4 C18 1.897(2) . ?
Si4 C19 1.856(3) . ?
Si4 C20 1.864(3) . ?
Si4 C21 1.864(3) . ?
Si5 C18 1.895(2) . ?
Si5 C22 1.866(3) . ?
Si5 C23 1.864(3) . ?
Si5 C24 1.858(3) . ?
O1 C35 1.167(3) . ?
O2 C36 1.156(3) . ?
C1 C2 1.421(3) . ?
C1 C6 1.416(3) . ?
C2 C3 1.390(3) . ?
C2 C7 1.516(3) . ?
C3 H3 0.9500 . ?
C3 C4 1.400(3) . ?
C4 C5 1.384(3) . ?
C4 C14 1.534(3) . ?
C5 H5 0.9500 . ?
C5 C6 1.398(3) . ?
C6 C18 1.515(3) . ?
C7 H7 1.0000 . ?
C8 H8A 0.9800 . ?
C8 H8B 0.9800 . ?
C8 H8C 0.9800 . ?
C9 H9A 0.9800 . ?
C9 H9B 0.9800 . ?
C9 H9C 0.9800 . ?
C10 H10A 0.9800 . ?
C10 H10B 0.9800 . ?
C10 H10C 0.9800 . ?
C11 H11A 0.9800 . ?
C11 H11B 0.9800 . ?
C11 H11C 0.9800 . ?
C12 H12A 0.9800 . ?
C12 H12B 0.9800 . ?
C12 H12C 0.9800 . ?
C13 H13A 0.9800 . ?
C13 H13B 0.9800 . ?
C13 H13C 0.9800 . ?
C14 C15 1.540(4) . ?
C14 C16 1.541(4) . ?
C14 C17 1.523(3) . ?
C15 H15A 0.9800 . ?
C15 H15B 0.9800 . ?
C15 H15C 0.9800 . ?
C16 H16A 0.9800 . ?
C16 H16B 0.9800 . ?
C16 H16C 0.9800 . ?
C17 H17A 0.9800 . ?
C17 H17B 0.9800 . ?
C17 H17C 0.9800 . ?
C18 H18 1.0000 . ?
C19 H19A 0.9800 . ?
C19 H19B 0.9800 . ?
C19 H19C 0.9800 . ?
C20 H20A 0.9800 . ?
C20 H20B 0.9800 . ?
C20 H20C 0.9800 . ?
C21 H21A 0.9800 . ?
C21 H21B 0.9800 . ?
C21 H21C 0.9800 . ?
C22 H22A 0.9800 . ?
C22 H22B 0.9800 . ?
C22 H22C 0.9800 . ?
C23 H23A 0.9800 . ?
C23 H23B 0.9800 . ?
C23 H23C 0.9800 . ?
C24 H24A 0.9800 . ?
C24 H24B 0.9800 . ?
C24 H24C 0.9800 . ?
C25 C26 1.429(4) . ?
C25 C29 1.425(4) . ?
C25 C30 1.501(4) . ?
C26 C27 1.422(4) . ?
C26 C31 1.508(4) . ?
C27 C28 1.431(4) . ?
C27 C32 1.492(4) . ?
C28 C29 1.411(4) . ?
C28 C33 1.503(4) . ?
C29 C34 1.510(4) . ?
C30 H30A 0.9800 . ?
C30 H30B 0.9800 . ?
C30 H30C 0.9800 . ?
C31 H31A 0.9800 . ?
C31 H31B 0.9800 . ?
C31 H31C 0.9800 . ?
C32 H32A 0.9800 . ?
C32 H32B 0.9800 . ?
C32 H32C 0.9800 . ?
C33 H33A 0.9800 . ?
C33 H33B 0.9800 . ?
C33 H33C 0.9800 . ?
C34 H34A 0.9800 . ?
C34 H34B 0.9800 . ?
C34 H34C 0.9800 . ?

loop_
_geom_torsion_atom_site_label_1
_geom_torsion_atom_site_label_2
_geom_torsion_atom_site_label_3
_geom_torsion_atom_site_label_4
_geom_torsion
_geom_torsion_site_symmetry_1
_geom_torsion_site_symmetry_2
_geom_torsion_site_symmetry_3
_geom_torsion_site_symmetry_4
_geom_torsion_publ_flag
W C25 C26 C27 64.67(16) . . . . ?
W C25 C26 C31 -120.8(2) . . . . ?
W C25 C29 C28 -64.01(16) . . . . ?
W C25 C29 C34 122.9(2) . . . . ?
W C26 C27 C28 64.00(15) . . . . ?
W C26 C27 C32 -120.5(2) . . . . ?
W C27 C28 C29 63.83(16) . . . . ?
W C27 C28 C33 -122.3(2) . . . . ?
W C28 C29 C25 63.05(16) . . . . ?
W C28 C29 C34 -124.0(2) . . . . ?
Si1 C1 C2 C3 -179.39(17) . . . . ?
Si1 C1 C2 C7 2.0(3) . . . . ?
Si1 C1 C6 C5 178.83(17) . . . . ?
Si1 C1 C6 C18 -1.2(3) . . . . ?
C1 C2 C3 C4 0.0(3) . . . . ?
C1 C2 C7 Si2 109.9(2) . . . . ?
C1 C2 C7 Si3 -110.8(2) . . . . ?
C1 C6 C18 Si4 -114.6(2) . . . . ?
C1 C6 C18 Si5 108.3(2) . . . . ?
C2 C1 C6 C5 -1.3(3) . . . . ?
C2 C1 C6 C18 178.7(2) . . . . ?
C2 C3 C4 C5 -0.2(4) . . . . ?
C2 C3 C4 C14 -179.5(2) . . . . ?
C3 C2 C7 Si2 -68.8(2) . . . . ?
C3 C2 C7 Si3 70.5(2) . . . . ?
C3 C4 C5 C6 -0.4(4) . . . . ?
C3 C4 C14 C15 58.5(3) . . . . ?
C3 C4 C14 C16 -60.7(3) . . . . ?
C3 C4 C14 C17 178.6(2) . . . . ?
C4 C5 C6 C1 1.1(4) . . . . ?
C4 C5 C6 C18 -178.9(2) . . . . ?
C5 C4 C14 C15 -120.7(3) . . . . ?
C5 C4 C14 C16 120.1(3) . . . . ?
C5 C4 C14 C17 -0.6(4) . . . . ?
C5 C6 C18 Si4 65.4(2) . . . . ?
C5 C6 C18 Si5 -71.7(2) . . . . ?
C6 C1 C2 C3 0.7(3) . . . . ?
C6 C1 C2 C7 -177.9(2) . . . . ?
C7 C2 C3 C4 178.7(2) . . . . ?
C11 Si3 C7 Si2 -163.57(13) . . . . ?
C11 Si3 C7 C2 63.03(18) . . . . ?
C12 Si3 C7 Si2 -43.39(17) . . . . ?
C12 Si3 C7 C2 -176.80(16) . . . . ?
C13 Si3 C7 Si2 77.48(16) . . . . ?
C13 Si3 C7 C2 -55.9(2) . . . . ?
C14 C4 C5 C6 178.8(2) . . . . ?
C19 Si4 C18 Si5 -66.78(18) . . . . ?
C19 Si4 C18 C6 161.67(17) . . . . ?
C20 Si4 C18 Si5 174.91(15) . . . . ?
C20 Si4 C18 C6 43.4(2) . . . . ?
C21 Si4 C18 Si5 55.7(2) . . . . ?
C21 Si4 C18 C6 -75.8(2) . . . . ?
C22 Si5 C18 Si4 176.73(15) . . . . ?
C22 Si5 C18 C6 -51.7(2) . . . . ?
C23 Si5 C18 Si4 -64.07(19) . . . . ?
C23 Si5 C18 C6 67.5(2) . . . . ?
C24 Si5 C18 Si4 58.61(19) . . . . ?
C24 Si5 C18 C6 -169.82(18) . . . . ?
C25 C26 C27 W -63.83(15) . . . . ?
C25 C26 C27 C28 0.2(2) . . . . ?
C25 C26 C27 C32 175.6(2) . . . . ?
C26 C25 C29 W 64.80(15) . . . . ?
C26 C25 C29 C28 0.8(3) . . . . ?
C26 C25 C29 C34 -172.3(2) . . . . ?
C26 C27 C28 W -63.51(15) . . . . ?
C26 C27 C28 C29 0.3(3) . . . . ?
C26 C27 C28 C33 174.1(2) . . . . ?
C27 C28 C29 W -63.74(16) . . . . ?
C27 C28 C29 C25 -0.7(3) . . . . ?
C27 C28 C29 C34 172.2(2) . . . . ?
C29 C25 C26 W -65.27(16) . . . . ?
C29 C25 C26 C27 -0.6(3) . . . . ?
C29 C25 C26 C31 173.9(2) . . . . ?
C30 C25 C26 W 123.3(2) . . . . ?
C30 C25 C26 C27 -172.0(2) . . . . ?
C30 C25 C26 C31 2.5(4) . . . . ?
C30 C25 C29 W -123.8(2) . . . . ?
C30 C25 C29 C28 172.2(2) . . . . ?
C30 C25 C29 C34 -0.9(4) . . . . ?
C31 C26 C27 W 121.7(2) . . . . ?
C31 C26 C27 C28 -174.3(2) . . . . ?
C31 C26 C27 C32 1.2(4) . . . . ?
C32 C27 C28 W 121.0(2) . . . . ?
C32 C27 C28 C29 -175.2(2) . . . . ?
C32 C27 C28 C33 -1.4(4) . . . . ?
C33 C28 C29 W 122.5(2) . . . . ?
C33 C28 C29 C25 -174.5(2) . . . . ?
C33 C28 C29 C34 -1.6(4) . . . . ?
